data_9016056
loop_
_publ_author_name
'Freeman, D. K.'
'Mair, S. L.'
'Barnea, Z.'

_publ_section_title
;
 The structure and Bijvoet ratios of cadmium selenide
;
_journal_name_full 'Acta Crystallographica, Section A'
_journal_page_first 355
_journal_page_last 359
_journal_paper_doi 10.1107/S0567739477000977
_journal_volume 33
_journal_year 1977
_chemical_compound_source Synthetic
_chemical_formula_sum 'Cd Se'
_chemical_name_mineral Cadmoselite
_space_group_IT_number 186
_symmetry_space_group_name_Hall 'P 6c -2c'
_symmetry_space_group_name_H-M 'P 63 m c'
_cell_angle_alpha 90
_cell_angle_beta 90
_cell_angle_gamma 120
_cell_length_a 4.299
_cell_length_b 4.299
_cell_length_c 7.010
_cell_formula_units_Z 2
_cell_volume 112.198
_database_code_amcsd 0019175
_exptl_crystal_density_diffrn 5.665
_cod_database_code 9016056

loop_
_space_group_symop_operation_xyz
x,y,z
-x,-x+y,1/2+z
x-y,x,1/2+z
-y,-x,z
-y,x-y,z
x-y,-y,1/2+z
-x,-y,1/2+z
x,x-y,z
-x+y,-x,z
y,x,1/2+z
y,-x+y,1/2+z
-x+y,y,z

loop_
_atom_site_aniso_label
_atom_site_aniso_U_11
_atom_site_aniso_U_22
_atom_site_aniso_U_33
_atom_site_aniso_U_12
_atom_site_aniso_U_13
_atom_site_aniso_U_23
Cd 0.01849 0.01849 0.02243 0.00000 0.00000 0.00000
Se 0.01532 0.01532 0.01215 0.00000 0.00000 0.00000

loop_
_atom_site_label
_atom_site_fract_x
_atom_site_fract_y
_atom_site_fract_z
Cd 0.33333 0.66667 0.00000
Se 0.33333 0.66667 0.37679

loop_
_cod_related_entry_id
_cod_related_entry_database
_cod_related_entry_code
1 AMCSD 0019175
